data_4020796
loop_
_publ_author_name
'Urlam Murali Krishna'
'Kodand D. Deodhar'
'Girish K. Trivedi'
'Shaikh M. Mobin'

_publ_section_title
;
 Novel Route to Functionalized Cyclooctanoids
 via [5+3] Cycloaddition
;
_journal_name_full 'Journal of Organic Chemistry'
_journal_page_first 967
_journal_page_last 969
_journal_paper_doi 10.1021/jo0353583
_journal_volume 69
_journal_year 2004
_chemical_formula_sum 'C12 H16 O5'
_chemical_formula_weight 240.25
_space_group_IT_number 14
_symmetry_cell_setting monoclinic
_symmetry_space_group_name_Hall '-P 2yn'
_symmetry_space_group_name_H-M 'P 1 21/n 1'
_cell_angle_alpha 90.000
_cell_angle_beta 98.888(5)
_cell_angle_gamma 90.000
_cell_formula_units_Z 4
_cell_length_a 7.4888(5)
_cell_length_b 15.2345(11)
_cell_length_c 10.0221(5)
_cell_measurement_temperature 293(2)
_cell_volume 1129.67(12)
_diffrn_ambient_temperature 293(2)
_exptl_crystal_density_diffrn 1.413
_cod_depositor_comments
;
The following automatic conversions were performed:
'_symmetry_cell_setting' value 'Monoclinic' changed to 'monoclinic'
according to '/home/saulius/struct/CIF-dictionaries/cif_core.dic'
dictionary named 'cif_core.dic' version 2.4.1 from 2010-06-29.

Automatic conversion script
Id: cif_fix_enum 1527 2010-12-29 10:47:43Z saulius 
;
_cod_original_sg_symbol_H-M 'P 21/n'
_cod_database_code 4020796

loop_
_symmetry_equiv_pos_as_xyz
'x, y, z'
'-x+1/2, y+1/2, -z+1/2'
'-x, -y, -z'
'x-1/2, -y-1/2, z-1/2'

loop_
_atom_site_label
_atom_site_type_symbol
_atom_site_fract_x
_atom_site_fract_y
_atom_site_fract_z
_atom_site_U_iso_or_equiv
_atom_site_adp_type
_atom_site_occupancy
_atom_site_calc_flag
_atom_site_refinement_flags
_atom_site_disorder_assembly
_atom_site_disorder_group
C1 C -0.2672(4) 0.03624(19) 0.6138(3) 0.0626(7) Uani 1 d . . .
C2 C -0.0766(3) 0.05690(15) 0.6738(3) 0.0502(6) Uani 1 d . . .
C3 C 0.1485(3) 0.16717(13) 0.6692(2) 0.0384(5) Uani 1 d . . .
C4 C 0.3538(2) 0.29450(13) 0.6620(2) 0.0378(5) Uani 1 d . . .
C5 C 0.1490(3) 0.27550(13) 0.83734(19) 0.0375(5) Uani 1 d . . .
C6 C 0.0271(2) 0.31860(13) 0.60821(19) 0.0369(5) Uani 1 d . . .
C7 C 0.1116(3) 0.41099(13) 0.6234(2) 0.0410(5) Uani 1 d . . .
C8 C 0.2970(2) 0.33361(12) 0.79096(19) 0.0367(5) Uani 1 d . . .
C9 C 0.1795(2) 0.25047(13) 0.59296(19) 0.0362(5) Uani 1 d . . .
C10 C 0.4078(3) 0.36785(15) 0.5730(2) 0.0479(6) Uani 1 d . . .
C11 C 0.2435(3) 0.42602(16) 0.5256(2) 0.0517(6) Uani 1 d . . .
C16 C -0.0234(2) 0.30203(12) 0.7450(2) 0.0376(5) Uani 1 d . . .
O1 O -0.02994(18) 0.14077(9) 0.62432(13) 0.0412(4) Uani 1 d . . .
O2 O 0.17681(18) 0.18423(9) 0.81174(13) 0.0419(4) Uani 1 d . . .
O4 O 0.21310(18) 0.41736(8) 0.75866(13) 0.0407(4) Uani 1 d . . .
O3 O -0.17016(19) 0.31014(11) 0.78000(17) 0.0542(5) Uani 1 d . . .
O5 O 0.4910(2) 0.23036(11) 0.69095(19) 0.0555(5) Uani 1 d . . .
H1 H -0.344(6) 0.081(3) 0.645(4) 0.123(15) Uiso 1 d . . .
H1A H -0.296(5) -0.021(3) 0.644(3) 0.096(10) Uiso 1 d . . .
H1B H -0.275(5) 0.034(2) 0.512(4) 0.097(11) Uiso 1 d . . .
H2A H -0.058(4) 0.0571(19) 0.776(3) 0.073(8) Uiso 1 d . . .
H2B H 0.012(4) 0.013(2) 0.648(3) 0.077(9) Uiso 1 d . . .
H3 H 0.229(3) 0.1226(14) 0.6625(19) 0.035(5) Uiso 1 d . . .
H4 H 0.588(6) 0.259(2) 0.711(4) 0.096(12) Uiso 1 d . . .
H5 H 0.143(3) 0.2827(14) 0.930(2) 0.038(5) Uiso 1 d . . .
H6 H -0.079(4) 0.3191(15) 0.537(3) 0.052(6) Uiso 1 d . . .
H7 H 0.019(3) 0.4564(14) 0.618(2) 0.039(5) Uiso 1 d . . .
H8 H 0.400(3) 0.3433(15) 0.865(2) 0.042(5) Uiso 1 d . . .
H9 H 0.179(3) 0.2367(14) 0.497(2) 0.043(6) Uiso 1 d . . .
H10 H 0.502(4) 0.4019(18) 0.626(2) 0.059(7) Uiso 1 d . . .
H10A H 0.460(4) 0.3420(16) 0.500(3) 0.054(7) Uiso 1 d . . .
H11A H 0.279(3) 0.4885(19) 0.526(2) 0.055(7) Uiso 1 d . . .
H11 H 0.182(4) 0.4096(18) 0.439(3) 0.069(8) Uiso 1 d . . .

loop_
_atom_site_aniso_label
_atom_site_aniso_U_11
_atom_site_aniso_U_22
_atom_site_aniso_U_33
_atom_site_aniso_U_23
_atom_site_aniso_U_13
_atom_site_aniso_U_12
C1 0.0555(15) 0.0525(14) 0.0778(18) 0.0074(13) 0.0042(12) -0.0182(12)
C2 0.0483(13) 0.0396(11) 0.0610(14) 0.0064(9) 0.0026(10) -0.0053(9)
C3 0.0312(10) 0.0389(10) 0.0427(11) -0.0029(8) -0.0018(7) 0.0012(8)
C4 0.0238(9) 0.0427(10) 0.0461(11) -0.0015(8) 0.0026(7) 0.0027(7)
C5 0.0350(10) 0.0429(11) 0.0329(10) 0.0000(7) -0.0002(7) -0.0012(8)
C6 0.0239(9) 0.0456(11) 0.0376(10) 0.0038(8) -0.0064(7) 0.0007(7)
C7 0.0316(10) 0.0428(11) 0.0465(11) 0.0063(8) -0.0009(8) 0.0048(8)
C8 0.0273(9) 0.0411(10) 0.0383(10) -0.0005(7) -0.0055(7) -0.0019(7)
C9 0.0304(9) 0.0432(10) 0.0337(10) -0.0038(8) 0.0005(7) -0.0007(8)
C10 0.0376(11) 0.0535(13) 0.0554(13) 0.0003(10) 0.0157(9) -0.0043(9)
C11 0.0495(13) 0.0525(13) 0.0529(13) 0.0124(10) 0.0068(10) -0.0044(10)
C16 0.0271(10) 0.0378(10) 0.0471(11) -0.0020(8) 0.0032(8) -0.0014(7)
O1 0.0354(8) 0.0362(7) 0.0483(8) 0.0010(6) -0.0049(6) -0.0055(5)
O2 0.0412(8) 0.0407(8) 0.0402(8) 0.0053(5) -0.0054(6) -0.0002(6)
O4 0.0360(7) 0.0401(8) 0.0441(8) -0.0031(6) -0.0001(6) 0.0014(6)
O3 0.0305(8) 0.0630(10) 0.0715(11) -0.0036(7) 0.0159(7) -0.0002(6)
O5 0.0265(8) 0.0499(9) 0.0884(13) -0.0008(8) 0.0038(7) 0.0071(7)

loop_
_geom_bond_atom_site_label_1
_geom_bond_atom_site_label_2
_geom_bond_distance
_geom_bond_site_symmetry_2
_geom_bond_publ_flag
C1 C2 1.494(3) . ?
C2 O1 1.433(2) . ?
C3 O1 1.401(2) . ?
C3 O2 1.435(2) . ?
C3 C9 1.518(3) . ?
C4 O5 1.415(2) . ?
C4 C10 1.523(3) . ?
C4 C9 1.534(3) . ?
C4 C8 1.541(3) . ?
C5 O2 1.435(2) . ?
C5 C16 1.522(3) . ?
C5 C8 1.545(3) . ?
C6 C16 1.499(3) . ?
C6 C7 1.541(3) . ?
C6 C9 1.567(3) . ?
C7 O4 1.451(2) . ?
C7 C11 1.513(3) . ?
C8 O4 1.437(2) . ?
C10 C11 1.531(3) . ?
C16 O3 1.210(2) . ?
